data_7242784
loop_
_publ_author_name
'Karnoukhova, Valentina A.'
'Baranov, Vladimir V.'
'Vologzhanina, Anna V.'
'Kravchenko, Angelina N.'
'Fedyanin, Ivan V.'

_publ_section_title
;
 Self-organization of 1,6-dialkyl-3a,6a-diphenylglycolurils in the
 crystalline state
;
_journal_issue 24
_journal_name_full CrystEngComm
_journal_page_first 4312
_journal_page_last 4319
_journal_paper_doi 10.1039/D1CE00434D
_journal_volume 23
_journal_year 2021
_chemical_formula_moiety 'C18 H18 N4 O2, C6 H10 O'
_chemical_formula_sum 'C24 H28 N4 O3'
_chemical_formula_weight 420.50
_space_group_crystal_system monoclinic
_space_group_IT_number 14
_space_group_name_Hall '-P 2ybc'
_space_group_name_H-M_alt 'P 1 21/c 1'
_atom_sites_solution_hydrogens mixed
_atom_sites_solution_primary dual
_audit_creation_method SHELXL-2016/6
_audit_update_record
;
2021-03-24 deposited with the CCDC.	2021-05-07 downloaded from the CCDC.
;
_cell_angle_alpha 90
_cell_angle_beta 91.5967(12)
_cell_angle_gamma 90
_cell_formula_units_Z 4
_cell_length_a 10.5144(6)
_cell_length_b 13.2689(7)
_cell_length_c 15.6124(8)
_cell_measurement_reflns_used 241
_cell_measurement_temperature 120(2)
_cell_measurement_theta_max 25
_cell_measurement_theta_min 3
_cell_volume 2177.3(2)
_computing_cell_refinement 'Bruker SAINT'
_computing_data_collection 'Bruker APEX2'
_computing_data_reduction 'Bruker SAINT'
_computing_molecular_graphics 'SHELXTL (Sheldrick, 2008)'
_computing_publication_material 'SHELXTL (Sheldrick, 2008)'
_computing_structure_refinement 'SHELXL (Sheldrick, 2015b)'
_computing_structure_solution 'SHELXT (Sheldrick, 2015a)'
_diffrn_ambient_temperature 120(2)
_diffrn_detector_type 'Bruker APEX II CCD area detector'
_diffrn_measured_fraction_theta_full 1.000
_diffrn_measured_fraction_theta_max 1.000
_diffrn_measurement_device_type 'Bruker APEX DUO diffractometer'
_diffrn_measurement_method 'omega scans'
_diffrn_radiation_type MoK\a
_diffrn_radiation_wavelength 0.71073
_diffrn_reflns_av_R_equivalents 0.0558
_diffrn_reflns_av_unetI/netI 0.0451
_diffrn_reflns_Laue_measured_fraction_full 1.000
_diffrn_reflns_Laue_measured_fraction_max 1.000
_diffrn_reflns_limit_h_max 14
_diffrn_reflns_limit_h_min -14
_diffrn_reflns_limit_k_max 18
_diffrn_reflns_limit_k_min -18
_diffrn_reflns_limit_l_max 21
_diffrn_reflns_limit_l_min -21
_diffrn_reflns_number 28543
_diffrn_reflns_point_group_measured_fraction_full 1.000
_diffrn_reflns_point_group_measured_fraction_max 1.000
_diffrn_reflns_theta_full 25.242
_diffrn_reflns_theta_max 29.999
_diffrn_reflns_theta_min 1.938
_exptl_absorpt_coefficient_mu 0.086
_exptl_absorpt_correction_T_max 0.7461
_exptl_absorpt_correction_T_min 0.6789
_exptl_absorpt_correction_type multi-scan
_exptl_absorpt_process_details SADABS
_exptl_crystal_colour colorless
_exptl_crystal_density_diffrn 1.283
_exptl_crystal_description prism
_exptl_crystal_F_000 896
_exptl_crystal_size_max 0.270
_exptl_crystal_size_mid 0.160
_exptl_crystal_size_min 0.130
_refine_diff_density_max 0.399
_refine_diff_density_min -0.239
_refine_diff_density_rms 0.051
_refine_ls_extinction_method none
_refine_ls_goodness_of_fit_ref 1.009
_refine_ls_hydrogen_treatment mixed
_refine_ls_matrix_type full
_refine_ls_number_parameters 290
_refine_ls_number_reflns 6342
_refine_ls_number_restraints 0
_refine_ls_restrained_S_all 1.009
_refine_ls_R_factor_all 0.0754
_refine_ls_R_factor_gt 0.0473
_refine_ls_shift/su_max 0.000
_refine_ls_shift/su_mean 0.000
_refine_ls_structure_factor_coef Fsqd
_refine_ls_weighting_details 'w=1/[\s^2^(Fo^2^)+(0.0470P)^2^+0.9674P] where P=(Fo^2^+2Fc^2^)/3'
_refine_ls_weighting_scheme calc
_refine_ls_wR_factor_gt 0.1031
_refine_ls_wR_factor_ref 0.1177
_reflns_Friedel_coverage 0.000
_reflns_number_gt 4582
_reflns_number_total 6342
_reflns_threshold_expression I>2\s(I)
_cod_data_source_file d1ce00434d4.cif
_cod_data_source_block 1a-cyclohexanone
_cod_depositor_comments 'Adding full bibliography for 7242772--7242787.cif.'
_cod_original_sg_symbol_H-M 'P 21/c'
_cod_database_code 7242784
_shelx_shelxl_version_number 2016/6
_shelx_space_group_comment
;
The symmetry employed for this shelxl refinement is uniquely defined
by the following loop, which should always be used as a source of
symmetry information in preference to the above space-group names.
They are only intended as comments.
;
_shelx_estimated_absorpt_t_min 0.977
_shelx_estimated_absorpt_t_max 0.989

loop_
_space_group_symop_operation_xyz
'x, y, z'
'-x, y+1/2, -z+1/2'
'-x, -y, -z'
'x, -y-1/2, z-1/2'

loop_
_atom_site_label
_atom_site_type_symbol
_atom_site_fract_x
_atom_site_fract_y
_atom_site_fract_z
_atom_site_U_iso_or_equiv
_atom_site_adp_type
_atom_site_occupancy
_atom_site_site_symmetry_order
_atom_site_calc_flag
_atom_site_refinement_flags_posn
_atom_site_refinement_flags_adp
_atom_site_refinement_flags_occupancy
_atom_site_disorder_assembly
_atom_site_disorder_group
O1 O -0.02095(9) 0.36741(7) 1.02504(6) 0.0182(2) Uani 1 1 d . . . . .
O2 O 0.53204(9) 0.36651(7) 1.02272(7) 0.0193(2) Uani 1 1 d . . . . .
N1 N 0.14883(11) 0.44265(9) 0.95902(7) 0.0147(2) Uani 1 1 d . . . . .
H1N H 0.1160(17) 0.5037(15) 0.9595(12) 0.027(5) Uiso 1 1 d . . . . .
N2 N 0.12843(10) 0.27579(8) 0.95292(7) 0.0141(2) Uani 1 1 d . . . . .
N3 N 0.36043(11) 0.27727(8) 0.96904(7) 0.0142(2) Uani 1 1 d . . . . .
N4 N 0.37562(11) 0.43939(9) 0.93555(8) 0.0154(2) Uani 1 1 d . . . . .
H4N H 0.3972(17) 0.5037(15) 0.9477(12) 0.028(5) Uiso 1 1 d . . . . .
C1 C 0.25007(12) 0.41380(10) 0.90223(8) 0.0122(2) Uani 1 1 d . . . . .
C2 C 0.07628(12) 0.36320(10) 0.98310(8) 0.0138(2) Uani 1 1 d . . . . .
C3 C 0.24893(12) 0.29327(10) 0.91220(8) 0.0119(2) Uani 1 1 d . . . . .
C4 C 0.43143(12) 0.36196(10) 0.98015(8) 0.0146(3) Uani 1 1 d . . . . .
C5 C 0.22594(12) 0.45295(10) 0.81162(8) 0.0135(2) Uani 1 1 d . . . . .
C6 C 0.10224(13) 0.45584(10) 0.77709(9) 0.0179(3) Uani 1 1 d . . . . .
H6A H 0.033097 0.435751 0.811070 0.021 Uiso 1 1 calc R U . . .
C7 C 0.07936(15) 0.48792(11) 0.69325(10) 0.0235(3) Uani 1 1 d . . . . .
H7A H -0.005271 0.489651 0.670339 0.028 Uiso 1 1 calc R U . . .
C8 C 0.17955(16) 0.51741(11) 0.64289(9) 0.0244(3) Uani 1 1 d . . . . .
H8A H 0.163882 0.539140 0.585581 0.029 Uiso 1 1 calc R U . . .
C9 C 0.30268(16) 0.51487(11) 0.67699(10) 0.0242(3) Uani 1 1 d . . . . .
H9A H 0.371618 0.535104 0.642887 0.029 Uiso 1 1 calc R U . . .
C10 C 0.32602(14) 0.48278(11) 0.76107(9) 0.0187(3) Uani 1 1 d . . . . .
H10A H 0.410704 0.481308 0.783892 0.022 Uiso 1 1 calc R U . . .
C11 C 0.26038(12) 0.23592(10) 0.82868(8) 0.0131(2) Uani 1 1 d . . . . .
C12 C 0.15324(13) 0.19947(10) 0.78462(9) 0.0168(3) Uani 1 1 d . . . . .
H12A H 0.071741 0.206818 0.808652 0.020 Uiso 1 1 calc R U . . .
C13 C 0.16453(14) 0.15221(11) 0.70542(9) 0.0202(3) Uani 1 1 d . . . . .
H13A H 0.090878 0.127581 0.675647 0.024 Uiso 1 1 calc R U . . .
C14 C 0.28314(15) 0.14119(11) 0.67017(9) 0.0205(3) Uani 1 1 d . . . . .
H14A H 0.290965 0.108378 0.616494 0.025 Uiso 1 1 calc R U . . .
C15 C 0.39062(14) 0.17809(11) 0.71327(9) 0.0201(3) Uani 1 1 d . . . . .
H15A H 0.471865 0.171170 0.688788 0.024 Uiso 1 1 calc R U . . .
C16 C 0.37939(13) 0.22512(10) 0.79216(9) 0.0167(3) Uani 1 1 d . . . . .
H16A H 0.453195 0.250139 0.821506 0.020 Uiso 1 1 calc R U . . .
C17 C 0.09178(15) 0.17877(11) 0.98837(10) 0.0228(3) Uani 1 1 d . . . . .
H17A H -0.001144 0.172725 0.986232 0.034 Uiso 1 1 calc R U . . .
H17B H 0.122915 0.173965 1.047982 0.034 Uiso 1 1 calc R U . . .
H17C H 0.128932 0.124392 0.954738 0.034 Uiso 1 1 calc R U . . .
C18 C 0.40441(15) 0.17899(11) 0.99909(10) 0.0222(3) Uani 1 1 d . . . . .
H18A H 0.497525 0.176601 0.998350 0.033 Uiso 1 1 calc R U . . .
H18B H 0.368954 0.126314 0.961459 0.033 Uiso 1 1 calc R U . . .
H18C H 0.376317 0.167937 1.057675 0.033 Uiso 1 1 calc R U . . .
O1S O 0.75218(14) 0.05300(10) 0.06537(9) 0.0441(3) Uani 1 1 d . . . . .
C1S C 0.72340(14) 0.11297(12) 0.12036(10) 0.0232(3) Uani 1 1 d . . . . .
C2S C 0.76274(15) 0.22170(12) 0.11903(10) 0.0249(3) Uani 1 1 d . . . . .
H2SA H 0.686638 0.264781 0.110131 0.030 Uiso 1 1 calc R U . . .
H2SB H 0.820184 0.233370 0.070846 0.030 Uiso 1 1 calc R U . . .
C3S C 0.83092(15) 0.25031(12) 0.20351(11) 0.0267(3) Uani 1 1 d . . . . .
H3SA H 0.913211 0.214201 0.208161 0.032 Uiso 1 1 calc R U . . .
H3SB H 0.848923 0.323547 0.203669 0.032 Uiso 1 1 calc R U . . .
C4S C 0.75128(16) 0.22420(12) 0.28055(11) 0.0286(3) Uani 1 1 d . . . . .
H4SA H 0.800266 0.240113 0.333917 0.034 Uiso 1 1 calc R U . . .
H4SB H 0.673192 0.265927 0.279332 0.034 Uiso 1 1 calc R U . . .
C5S C 0.71465(17) 0.11327(12) 0.28064(11) 0.0279(3) Uani 1 1 d . . . . .
H5SA H 0.657820 0.100058 0.328883 0.033 Uiso 1 1 calc R U . . .
H5SB H 0.792199 0.071812 0.289457 0.033 Uiso 1 1 calc R U . . .
C6S C 0.64702(15) 0.08226(12) 0.19626(10) 0.0245(3) Uani 1 1 d . . . . .
H6SA H 0.634565 0.008310 0.195574 0.029 Uiso 1 1 calc R U . . .
H6SB H 0.562178 0.114554 0.192281 0.029 Uiso 1 1 calc R U . . .

loop_
_atom_site_aniso_label
_atom_site_aniso_U_11
_atom_site_aniso_U_22
_atom_site_aniso_U_33
_atom_site_aniso_U_23
_atom_site_aniso_U_13
_atom_site_aniso_U_12
O1 0.0167(5) 0.0185(5) 0.0198(5) 0.0005(4) 0.0060(4) 0.0015(4)
O2 0.0168(5) 0.0180(5) 0.0227(5) 0.0002(4) -0.0066(4) -0.0009(4)
N1 0.0161(5) 0.0117(5) 0.0165(5) -0.0002(4) 0.0034(4) 0.0014(4)
N2 0.0128(5) 0.0129(5) 0.0168(5) -0.0004(4) 0.0042(4) -0.0009(4)
N3 0.0146(5) 0.0127(5) 0.0153(5) -0.0003(4) -0.0031(4) 0.0008(4)
N4 0.0135(5) 0.0125(5) 0.0198(6) 0.0005(4) -0.0037(4) -0.0024(4)
C1 0.0119(6) 0.0117(6) 0.0131(6) -0.0007(5) 0.0006(5) 0.0000(5)
C2 0.0139(6) 0.0146(6) 0.0126(6) 0.0003(5) -0.0012(5) 0.0013(5)
C3 0.0105(6) 0.0123(6) 0.0129(6) -0.0011(5) 0.0003(4) 0.0000(4)
C4 0.0142(6) 0.0147(6) 0.0148(6) -0.0012(5) 0.0007(5) -0.0001(5)
C5 0.0162(6) 0.0106(6) 0.0136(6) -0.0005(5) 0.0003(5) 0.0012(5)
C6 0.0174(6) 0.0163(6) 0.0197(7) 0.0011(5) -0.0010(5) -0.0008(5)
C7 0.0278(8) 0.0192(7) 0.0230(7) 0.0006(6) -0.0089(6) 0.0017(6)
C8 0.0411(9) 0.0170(7) 0.0148(6) 0.0009(5) -0.0024(6) 0.0045(6)
C9 0.0330(8) 0.0203(7) 0.0196(7) 0.0038(6) 0.0096(6) 0.0044(6)
C10 0.0191(7) 0.0179(7) 0.0191(7) 0.0021(5) 0.0040(5) 0.0020(5)
C11 0.0156(6) 0.0108(6) 0.0129(6) 0.0002(5) 0.0002(5) 0.0002(5)
C12 0.0160(6) 0.0173(6) 0.0170(6) -0.0016(5) -0.0009(5) 0.0001(5)
C13 0.0237(7) 0.0197(7) 0.0168(6) -0.0011(5) -0.0056(5) -0.0028(6)
C14 0.0326(8) 0.0171(7) 0.0117(6) -0.0008(5) 0.0022(5) -0.0007(6)
C15 0.0228(7) 0.0201(7) 0.0178(6) -0.0007(5) 0.0070(5) -0.0001(6)
C16 0.0154(6) 0.0165(6) 0.0184(6) -0.0020(5) 0.0016(5) -0.0017(5)
C17 0.0261(8) 0.0146(6) 0.0282(8) 0.0010(6) 0.0093(6) -0.0025(6)
C18 0.0251(7) 0.0144(6) 0.0267(7) 0.0014(6) -0.0077(6) 0.0027(6)
O1S 0.0636(9) 0.0356(7) 0.0338(7) -0.0096(6) 0.0133(6) -0.0036(7)
C1S 0.0219(7) 0.0229(7) 0.0248(7) 0.0001(6) -0.0019(6) -0.0009(6)
C2S 0.0201(7) 0.0235(7) 0.0313(8) 0.0065(6) 0.0045(6) -0.0003(6)
C3S 0.0189(7) 0.0179(7) 0.0431(10) 0.0001(7) -0.0020(6) -0.0032(6)
C4S 0.0333(9) 0.0221(8) 0.0301(8) -0.0051(6) -0.0037(7) -0.0018(7)
C5S 0.0347(9) 0.0231(8) 0.0257(8) 0.0025(6) 0.0006(7) -0.0020(7)
C6S 0.0244(7) 0.0202(7) 0.0290(8) 0.0002(6) 0.0019(6) -0.0059(6)

loop_
_atom_type_symbol
_atom_type_description
_atom_type_scat_dispersion_real
_atom_type_scat_dispersion_imag
_atom_type_scat_source
C C 0.0033 0.0016 'International Tables Vol C Tables 4.2.6.8 and 6.1.1.4'
H H 0.0000 0.0000 'International Tables Vol C Tables 4.2.6.8 and 6.1.1.4'
N N 0.0061 0.0033 'International Tables Vol C Tables 4.2.6.8 and 6.1.1.4'
O O 0.0106 0.0060 'International Tables Vol C Tables 4.2.6.8 and 6.1.1.4'

loop_
_geom_angle_atom_site_label_1
_geom_angle_atom_site_label_2
_geom_angle_atom_site_label_3
_geom_angle
_geom_angle_site_symmetry_1
_geom_angle_site_symmetry_3
_geom_angle_publ_flag
C2 N1 C1 112.94(11) . . ?
C2 N1 H1N 119.1(12) . . ?
C1 N1 H1N 122.8(12) . . ?
C2 N2 C3 112.17(11) . . ?
C2 N2 C17 120.25(11) . . ?
C3 N2 C17 123.41(11) . . ?
C4 N3 C18 122.10(11) . . ?
C4 N3 C3 112.65(11) . . ?
C18 N3 C3 124.46(11) . . ?
C4 N4 C1 112.46(11) . . ?
C4 N4 H4N 120.2(12) . . ?
C1 N4 H4N 121.3(12) . . ?
N4 C1 N1 113.26(11) . . ?
N4 C1 C5 112.41(11) . . ?
N1 C1 C5 111.76(10) . . ?
N4 C1 C3 102.01(10) . . ?
N1 C1 C3 101.26(10) . . ?
C5 C1 C3 115.36(10) . . ?
O1 C2 N1 126.33(12) . . ?
O1 C2 N2 124.54(12) . . ?
N1 C2 N2 109.12(11) . . ?
N2 C3 N3 113.88(10) . . ?
N2 C3 C11 112.78(10) . . ?
N3 C3 C11 111.49(10) . . ?
N2 C3 C1 102.14(10) . . ?
N3 C3 C1 101.23(10) . . ?
C11 C3 C1 114.51(10) . . ?
O2 C4 N3 124.68(12) . . ?
O2 C4 N4 125.98(12) . . ?
N3 C4 N4 109.33(11) . . ?
C10 C5 C6 119.03(12) . . ?
C10 C5 C1 121.04(12) . . ?
C6 C5 C1 119.89(12) . . ?
C7 C6 C5 120.48(13) . . ?
C7 C6 H6A 119.8 . . ?
C5 C6 H6A 119.8 . . ?
C8 C7 C6 120.34(14) . . ?
C8 C7 H7A 119.8 . . ?
C6 C7 H7A 119.8 . . ?
C9 C8 C7 119.39(13) . . ?
C9 C8 H8A 120.3 . . ?
C7 C8 H8A 120.3 . . ?
C8 C9 C10 120.44(14) . . ?
C8 C9 H9A 119.8 . . ?
C10 C9 H9A 119.8 . . ?
C5 C10 C9 120.32(13) . . ?
C5 C10 H10A 119.8 . . ?
C9 C10 H10A 119.8 . . ?
C12 C11 C16 119.02(12) . . ?
C12 C11 C3 121.13(12) . . ?
C16 C11 C3 119.70(11) . . ?
C11 C12 C13 120.49(13) . . ?
C11 C12 H12A 119.8 . . ?
C13 C12 H12A 119.8 . . ?
C14 C13 C12 119.98(13) . . ?
C14 C13 H13A 120.0 . . ?
C12 C13 H13A 120.0 . . ?
C13 C14 C15 120.01(13) . . ?
C13 C14 H14A 120.0 . . ?
C15 C14 H14A 120.0 . . ?
C14 C15 C16 120.02(13) . . ?
C14 C15 H15A 120.0 . . ?
C16 C15 H15A 120.0 . . ?
C15 C16 C11 120.49(13) . . ?
C15 C16 H16A 119.8 . . ?
C11 C16 H16A 119.8 . . ?
N2 C17 H17A 109.5 . . ?
N2 C17 H17B 109.5 . . ?
H17A C17 H17B 109.5 . . ?
N2 C17 H17C 109.5 . . ?
H17A C17 H17C 109.5 . . ?
H17B C17 H17C 109.5 . . ?
N3 C18 H18A 109.5 . . ?
N3 C18 H18B 109.5 . . ?
H18A C18 H18B 109.5 . . ?
N3 C18 H18C 109.5 . . ?
H18A C18 H18C 109.5 . . ?
H18B C18 H18C 109.5 . . ?
O1S C1S C2S 123.06(15) . . ?
O1S C1S C6S 121.85(15) . . ?
C2S C1S C6S 115.09(13) . . ?
C1S C2S C3S 110.42(13) . . ?
C1S C2S H2SA 109.6 . . ?
C3S C2S H2SA 109.6 . . ?
C1S C2S H2SB 109.6 . . ?
C3S C2S H2SB 109.6 . . ?
H2SA C2S H2SB 108.1 . . ?
C4S C3S C2S 111.65(13) . . ?
C4S C3S H3SA 109.3 . . ?
C2S C3S H3SA 109.3 . . ?
C4S C3S H3SB 109.3 . . ?
C2S C3S H3SB 109.3 . . ?
H3SA C3S H3SB 108.0 . . ?
C5S C4S C3S 111.42(13) . . ?
C5S C4S H4SA 109.3 . . ?
C3S C4S H4SA 109.3 . . ?
C5S C4S H4SB 109.3 . . ?
C3S C4S H4SB 109.3 . . ?
H4SA C4S H4SB 108.0 . . ?
C4S C5S C6S 111.69(13) . . ?
C4S C5S H5SA 109.3 . . ?
C6S C5S H5SA 109.3 . . ?
C4S C5S H5SB 109.3 . . ?
C6S C5S H5SB 109.3 . . ?
H5SA C5S H5SB 107.9 . . ?
C1S C6S C5S 110.99(13) . . ?
C1S C6S H6SA 109.4 . . ?
C5S C6S H6SA 109.4 . . ?
C1S C6S H6SB 109.4 . . ?
C5S C6S H6SB 109.4 . . ?
H6SA C6S H6SB 108.0 . . ?

loop_
_geom_bond_atom_site_label_1
_geom_bond_atom_site_label_2
_geom_bond_distance
_geom_bond_site_symmetry_2
_geom_bond_publ_flag
O1 C2 1.2306(16) . ?
O2 C4 1.2350(16) . ?
N1 C2 1.3603(17) . ?
N1 C1 1.4555(17) . ?
N1 H1N 0.880(19) . ?
N2 C2 1.3720(17) . ?
N2 C3 1.4519(16) . ?
N2 C17 1.4574(18) . ?
N3 C4 1.3576(17) . ?
N3 C18 1.4568(17) . ?
N3 C3 1.4659(16) . ?
N4 C4 1.3645(17) . ?
N4 C1 1.4457(17) . ?
N4 H4N 0.902(19) . ?
C1 C5 1.5217(18) . ?
C1 C3 1.6069(18) . ?
C3 C11 1.5175(18) . ?
C5 C10 1.3903(19) . ?
C5 C6 1.3945(19) . ?
C6 C7 1.391(2) . ?
C6 H6A 0.9500 . ?
C7 C8 1.388(2) . ?
C7 H7A 0.9500 . ?
C8 C9 1.387(2) . ?
C8 H8A 0.9500 . ?
C9 C10 1.395(2) . ?
C9 H9A 0.9500 . ?
C10 H10A 0.9500 . ?
C11 C12 1.3902(18) . ?
C11 C16 1.3969(18) . ?
C12 C13 1.395(2) . ?
C12 H12A 0.9500 . ?
C13 C14 1.385(2) . ?
C13 H13A 0.9500 . ?
C14 C15 1.388(2) . ?
C14 H14A 0.9500 . ?
C15 C16 1.389(2) . ?
C15 H15A 0.9500 . ?
C16 H16A 0.9500 . ?
C17 H17A 0.9800 . ?
C17 H17B 0.9800 . ?
C17 H17C 0.9800 . ?
C18 H18A 0.9800 . ?
C18 H18B 0.9800 . ?
C18 H18C 0.9800 . ?
O1S C1S 1.215(2) . ?
C1S C2S 1.501(2) . ?
C1S C6S 1.506(2) . ?
C2S C3S 1.531(2) . ?
C2S H2SA 0.9900 . ?
C2S H2SB 0.9900 . ?
C3S C4S 1.524(2) . ?
C3S H3SA 0.9900 . ?
C3S H3SB 0.9900 . ?
C4S C5S 1.522(2) . ?
C4S H4SA 0.9900 . ?
C4S H4SB 0.9900 . ?
C5S C6S 1.536(2) . ?
C5S H5SA 0.9900 . ?
C5S H5SB 0.9900 . ?
C6S H6SA 0.9900 . ?
C6S H6SB 0.9900 . ?

loop_
_geom_hbond_atom_site_label_D
_geom_hbond_atom_site_label_H
_geom_hbond_atom_site_label_A
_geom_hbond_distance_DH
_geom_hbond_distance_HA
_geom_hbond_distance_DA
_geom_hbond_angle_DHA
_geom_hbond_site_symmetry_A
N1 H1N O1 0.880(19) 1.999(19) 2.8706(15) 170.3(17) 3_567
N4 H4N O2 0.902(19) 1.927(19) 2.8223(15) 171.6(17) 3_667

loop_
_geom_torsion_atom_site_label_1
_geom_torsion_atom_site_label_2
_geom_torsion_atom_site_label_3
_geom_torsion_atom_site_label_4
_geom_torsion
_geom_torsion_site_symmetry_1
_geom_torsion_site_symmetry_2
_geom_torsion_site_symmetry_3
_geom_torsion_site_symmetry_4
_geom_torsion_publ_flag
C4 N4 C1 N1 93.22(13) . . . . ?
C4 N4 C1 C5 -138.92(12) . . . . ?
C4 N4 C1 C3 -14.76(14) . . . . ?
C2 N1 C1 N4 -121.50(12) . . . . ?
C2 N1 C1 C5 110.30(12) . . . . ?
C2 N1 C1 C3 -13.05(13) . . . . ?
C1 N1 C2 O1 -173.90(12) . . . . ?
C1 N1 C2 N2 5.96(15) . . . . ?
C3 N2 C2 O1 -174.90(12) . . . . ?
C17 N2 C2 O1 -17.1(2) . . . . ?
C3 N2 C2 N1 5.23(15) . . . . ?
C17 N2 C2 N1 163.04(12) . . . . ?
C2 N2 C3 N3 95.58(13) . . . . ?
C17 N2 C3 N3 -61.42(16) . . . . ?
C2 N2 C3 C11 -136.08(11) . . . . ?
C17 N2 C3 C11 66.93(16) . . . . ?
C2 N2 C3 C1 -12.66(13) . . . . ?
C17 N2 C3 C1 -169.66(12) . . . . ?
C4 N3 C3 N2 -118.59(12) . . . . ?
C18 N3 C3 N2 71.44(16) . . . . ?
C4 N3 C3 C11 112.41(12) . . . . ?
C18 N3 C3 C11 -57.57(16) . . . . ?
C4 N3 C3 C1 -9.78(13) . . . . ?
C18 N3 C3 C1 -179.76(12) . . . . ?
N4 C1 C3 N2 131.64(10) . . . . ?
N1 C1 C3 N2 14.63(12) . . . . ?
C5 C1 C3 N2 -106.21(12) . . . . ?
N4 C1 C3 N3 13.94(12) . . . . ?
N1 C1 C3 N3 -103.07(10) . . . . ?
C5 C1 C3 N3 136.10(11) . . . . ?
N4 C1 C3 C11 -106.13(12) . . . . ?
N1 C1 C3 C11 136.87(11) . . . . ?
C5 C1 C3 C11 16.03(15) . . . . ?
C18 N3 C4 O2 -7.1(2) . . . . ?
C3 N3 C4 O2 -177.38(12) . . . . ?
C18 N3 C4 N4 171.47(12) . . . . ?
C3 N3 C4 N4 1.22(15) . . . . ?
C1 N4 C4 O2 -171.95(13) . . . . ?
C1 N4 C4 N3 9.47(16) . . . . ?
N4 C1 C5 C10 17.08(17) . . . . ?
N1 C1 C5 C10 145.74(12) . . . . ?
C3 C1 C5 C10 -99.31(14) . . . . ?
N4 C1 C5 C6 -165.24(12) . . . . ?
N1 C1 C5 C6 -36.58(16) . . . . ?
C3 C1 C5 C6 78.36(15) . . . . ?
C10 C5 C6 C7 0.1(2) . . . . ?
C1 C5 C6 C7 -177.60(13) . . . . ?
C5 C6 C7 C8 0.0(2) . . . . ?
C6 C7 C8 C9 -0.2(2) . . . . ?
C7 C8 C9 C10 0.1(2) . . . . ?
C6 C5 C10 C9 -0.2(2) . . . . ?
C1 C5 C10 C9 177.55(13) . . . . ?
C8 C9 C10 C5 0.0(2) . . . . ?
N2 C3 C11 C12 19.47(17) . . . . ?
N3 C3 C11 C12 149.05(12) . . . . ?
C1 C3 C11 C12 -96.78(14) . . . . ?
N2 C3 C11 C16 -164.86(12) . . . . ?
N3 C3 C11 C16 -35.29(16) . . . . ?
C1 C3 C11 C16 78.89(15) . . . . ?
C16 C11 C12 C13 0.4(2) . . . . ?
C3 C11 C12 C13 176.14(12) . . . . ?
C11 C12 C13 C14 0.1(2) . . . . ?
C12 C13 C14 C15 -0.7(2) . . . . ?
C13 C14 C15 C16 0.7(2) . . . . ?
C14 C15 C16 C11 -0.1(2) . . . . ?
C12 C11 C16 C15 -0.4(2) . . . . ?
C3 C11 C16 C15 -176.18(13) . . . . ?
O1S C1S C2S C3S -125.92(17) . . . . ?
C6S C1S C2S C3S 52.94(18) . . . . ?
C1S C2S C3S C4S -53.70(17) . . . . ?
C2S C3S C4S C5S 55.81(18) . . . . ?
C3S C4S C5S C6S -54.73(19) . . . . ?
O1S C1S C6S C5S 126.71(17) . . . . ?
C2S C1S C6S C5S -52.16(18) . . . . ?
C4S C5S C6S C1S 51.90(19) . . . . ?
